data_4329723
loop_
_publ_author_name
'Tibor-Gabor Kocsor'
'Dimitri Matioszek'
'Gabriela Neme\,s'
'Annie Castel'
'Jean Escudi\'e'
'Petronela M. Petrar'
'Nathalie Saffon'
'Ionel Haiduc'

_publ_section_title
;
 Chalcogeno[bis(phosphaalkenyl)] Germanium and Tin Compounds
;
_journal_name_full 'Inorganic Chemistry'
_journal_page_first 7782
_journal_page_last 7787
_journal_paper_doi 10.1021/ic300810q
_journal_volume 51
_journal_year 2012
_chemical_formula_sum 'C86 H140 Cl4 Ge2 P4 Se3'
_chemical_formula_weight 1821.72
_chemical_name_systematic
; 
 ? 
;
_space_group_IT_number 2
_symmetry_cell_setting triclinic
_symmetry_space_group_name_Hall '-P 1'
_symmetry_space_group_name_H-M 'P -1'
_atom_sites_solution_hydrogens geom
_atom_sites_solution_primary direct
_atom_sites_solution_secondary difmap
_audit_creation_method SHELXL-97
_cell_angle_alpha 78.469(7)
_cell_angle_beta 89.317(6)
_cell_angle_gamma 74.700(6)
_cell_formula_units_Z 2
_cell_length_a 11.6532(17)
_cell_length_b 19.582(4)
_cell_length_c 21.979(4)
_cell_measurement_reflns_used 9913
_cell_measurement_temperature 193(2)
_cell_measurement_theta_max 22.19
_cell_measurement_theta_min 2.57
_cell_volume 4735.6(15)
_computing_cell_refinement 'Bruker SAINT'
_computing_data_collection 'Bruker APEX2'
_computing_data_reduction 'Bruker SAINT'
_computing_molecular_graphics 'Bruker SHELXTL'
_computing_publication_material 'Bruker SHELXTL'
_computing_structure_refinement 'SHELXL-97 (Sheldrick, 1997)'
_computing_structure_solution 'SHELXS-97 (Sheldrick, 1990)'
_diffrn_ambient_temperature 193(2)
_diffrn_measured_fraction_theta_full 0.980
_diffrn_measured_fraction_theta_max 0.980
_diffrn_measurement_device_type 'Bruker kappa APEX-II CCD Quazar'
_diffrn_measurement_method 'phi and omega scans'
_diffrn_radiation_monochromator graphite
_diffrn_radiation_source 'fine-focus sealed tube'
_diffrn_radiation_type MoK\a
_diffrn_radiation_wavelength 0.71073
_diffrn_reflns_av_R_equivalents 0.0616
_diffrn_reflns_av_sigmaI/netI 0.0612
_diffrn_reflns_limit_h_max 13
_diffrn_reflns_limit_h_min -13
_diffrn_reflns_limit_k_max 23
_diffrn_reflns_limit_k_min -23
_diffrn_reflns_limit_l_max 25
_diffrn_reflns_limit_l_min -25
_diffrn_reflns_number 70423
_diffrn_reflns_theta_full 24.71
_diffrn_reflns_theta_max 24.71
_diffrn_reflns_theta_min 5.11
_diffrn_standards_number 0
_exptl_absorpt_coefficient_mu 2.007
_exptl_absorpt_correction_T_max 0.9240
_exptl_absorpt_correction_T_min 0.8245
_exptl_absorpt_correction_type multi-scan
_exptl_absorpt_process_details 'SADABS (Bruker-AXS)'
_exptl_crystal_colour colourless
_exptl_crystal_density_diffrn 1.278
_exptl_crystal_description plate
_exptl_crystal_F_000 1900
_exptl_crystal_size_max 0.10
_exptl_crystal_size_mid 0.08
_exptl_crystal_size_min 0.04
_refine_diff_density_max 0.682
_refine_diff_density_min -0.360
_refine_diff_density_rms 0.067
_refine_ls_extinction_method none
_refine_ls_goodness_of_fit_ref 1.013
_refine_ls_hydrogen_treatment constr
_refine_ls_matrix_type full
_refine_ls_number_parameters 1034
_refine_ls_number_reflns 15831
_refine_ls_number_restraints 324
_refine_ls_restrained_S_all 1.013
_refine_ls_R_factor_all 0.0738
_refine_ls_R_factor_gt 0.0391
_refine_ls_shift/su_max 0.001
_refine_ls_shift/su_mean 0.000
_refine_ls_structure_factor_coef Fsqd
_refine_ls_weighting_details 'calc w=1/[\s^2^(Fo^2^)+(0.0388P)^2^+2.7830P] where P=(Fo^2^+2Fc^2^)/3'
_refine_ls_weighting_scheme calc
_refine_ls_wR_factor_gt 0.0825
_refine_ls_wR_factor_ref 0.0958
_reflns_number_gt 10985
_reflns_number_total 15831
_reflns_threshold_expression >2sigma(I)
_cod_data_source_file ic300810q_si_001_4.cif
_cod_data_source_block 6
_cod_original_cell_volume 4735.6(14)
_cod_database_code 4329723

loop_
_symmetry_equiv_pos_as_xyz
'x, y, z'
'-x, -y, -z'

loop_
_atom_site_label
_atom_site_type_symbol
_atom_site_fract_x
_atom_site_fract_y
_atom_site_fract_z
_atom_site_U_iso_or_equiv
_atom_site_adp_type
_atom_site_occupancy
_atom_site_symmetry_multiplicity
_atom_site_calc_flag
_atom_site_refinement_flags
_atom_site_disorder_assembly
_atom_site_disorder_group
Ge1 Ge 0.36143(3) 0.29550(2) 0.198226(17) 0.03190(11) Uani 1 1 d . . .
Ge2 Ge 0.59173(3) 0.16912(2) 0.289861(18) 0.02993(11) Uani 1 1 d . . .
Se1 Se 0.55090(3) 0.29037(2) 0.237228(18) 0.03511(11) Uani 1 1 d . . .
Se2 Se 0.34669(3) 0.17658(2) 0.203881(19) 0.04115(12) Uani 1 1 d . . .
Se3 Se 0.41012(3) 0.13923(2) 0.309286(18) 0.03874(11) Uani 1 1 d . . .
P1 P 0.27482(8) 0.35291(6) 0.31819(5) 0.0353(2) Uani 1 1 d . . .
P2 P 0.35205(10) 0.29302(6) 0.05763(5) 0.0400(3) Uani 1 1 d . . .
P3 P 0.69788(9) 0.13988(6) 0.16332(5) 0.0357(2) Uani 1 1 d . . .
P4 P 0.58878(9) 0.15165(6) 0.43315(5) 0.0379(3) Uani 1 1 d . . .
Cl1 Cl 0.10207(9) 0.38034(7) 0.20672(5) 0.0580(3) Uani 1 1 d . . .
Cl2 Cl 0.31668(10) 0.43729(6) 0.09841(5) 0.0509(3) Uani 1 1 d . . .
Cl3 Cl 0.77298(9) 0.02544(6) 0.28289(5) 0.0505(3) Uani 1 1 d . . .
Cl4 Cl 0.81107(8) 0.17271(6) 0.36529(5) 0.0479(3) Uani 1 1 d . . .
C1 C 0.2402(3) 0.3473(2) 0.24634(17) 0.0375(10) Uani 1 1 d . . .
C2 C 0.3417(3) 0.3435(2) 0.11053(17) 0.0352(9) Uani 1 1 d . . .
C3 C 0.6942(3) 0.1090(2) 0.23956(17) 0.0345(9) Uani 1 1 d . . .
C4 C 0.6683(3) 0.1611(2) 0.37051(17) 0.0327(9) Uani 1 1 d . . .
C5 C 0.1377(3) 0.4074(2) 0.34691(17) 0.0348(9) Uani 1 1 d . . .
C6 C 0.0561(3) 0.3731(2) 0.38056(17) 0.0335(9) Uani 1 1 d . . .
C7 C -0.0447(3) 0.4170(2) 0.40114(17) 0.0386(10) Uani 1 1 d . . .
H7 H -0.1007 0.3948 0.4228 0.046 Uiso 1 1 calc R . .
C8 C -0.0676(3) 0.4922(2) 0.39147(18) 0.0413(10) Uani 1 1 d . . .
C9 C 0.0153(3) 0.5225(2) 0.36100(18) 0.0414(10) Uani 1 1 d . . .
H9 H 0.0014 0.5735 0.3547 0.050 Uiso 1 1 calc R . .
C10 C 0.1195(3) 0.4833(2) 0.33839(17) 0.0392(10) Uani 1 1 d . . .
C11 C 0.0737(3) 0.2901(2) 0.39785(18) 0.0374(10) Uani 1 1 d . . .
C12 C 0.0627(4) 0.2580(2) 0.3403(2) 0.0495(11) Uani 1 1 d . . .
H12A H -0.0116 0.2853 0.3166 0.074 Uiso 1 1 calc R . .
H12B H 0.0623 0.2073 0.3536 0.074 Uiso 1 1 calc R . .
H12C H 0.1305 0.2612 0.3140 0.074 Uiso 1 1 calc R . .
C13 C 0.1947(3) 0.2528(2) 0.43291(19) 0.0449(11) Uani 1 1 d . . .
H13A H 0.2591 0.2577 0.4047 0.067 Uiso 1 1 calc R . .
H13B H 0.2004 0.2014 0.4483 0.067 Uiso 1 1 calc R . .
H13C H 0.2016 0.2756 0.4681 0.067 Uiso 1 1 calc R . .
C14 C -0.0201(4) 0.2698(2) 0.4425(2) 0.0574(13) Uani 1 1 d . . .
H14A H -0.0187 0.2905 0.4794 0.086 Uiso 1 1 calc R . .
H14B H -0.0022 0.2170 0.4549 0.086 Uiso 1 1 calc R . .
H14C H -0.0992 0.2888 0.4215 0.086 Uiso 1 1 calc R . .
C15 C -0.1802(4) 0.5360(2) 0.4183(2) 0.0513(12) Uani 1 1 d . . .
C16 C -0.1801(4) 0.5082(3) 0.4880(2) 0.0794(17) Uani 1 1 d . . .
H16A H -0.2514 0.5363 0.5047 0.119 Uiso 1 1 calc R . .
H16B H -0.1089 0.5132 0.5079 0.119 Uiso 1 1 calc R . .
H16C H -0.1802 0.4572 0.4962 0.119 Uiso 1 1 calc R . .
C17 C -0.1845(6) 0.6152(3) 0.4082(3) 0.113(2) Uani 1 1 d U . .
H17A H -0.1851 0.6351 0.3635 0.169 Uiso 1 1 calc R . .
H17B H -0.1144 0.6208 0.4288 0.169 Uiso 1 1 calc R . .
H17C H -0.2568 0.6412 0.4256 0.169 Uiso 1 1 calc R . .
C18 C -0.2921(4) 0.5268(3) 0.3891(3) 0.0887(19) Uani 1 1 d . . .
H18A H -0.3622 0.5499 0.4100 0.133 Uiso 1 1 calc R . .
H18B H -0.2865 0.4752 0.3939 0.133 Uiso 1 1 calc R . .
H18C H -0.2993 0.5495 0.3449 0.133 Uiso 1 1 calc R . .
C19 C 0.2074(4) 0.5259(2) 0.3080(2) 0.0534(12) Uani 1 1 d . . .
C20 C 0.1751(5) 0.6034(3) 0.3196(3) 0.093(2) Uani 1 1 d . . .
H20A H 0.0954 0.6295 0.3014 0.140 Uiso 1 1 calc R . .
H20B H 0.2332 0.6284 0.3003 0.140 Uiso 1 1 calc R . .
H20C H 0.1763 0.6019 0.3644 0.140 Uiso 1 1 calc R . .
C21 C 0.2071(5) 0.5311(3) 0.2376(2) 0.0763(16) Uani 1 1 d . . .
H21A H 0.2420 0.4831 0.2286 0.114 Uiso 1 1 calc R . .
H21B H 0.2540 0.5641 0.2188 0.114 Uiso 1 1 calc R . .
H21C H 0.1250 0.5496 0.2203 0.114 Uiso 1 1 calc R . .
C22 C 0.3350(4) 0.4921(3) 0.3367(3) 0.0735(15) Uani 1 1 d . . .
H22A H 0.3328 0.4840 0.3821 0.110 Uiso 1 1 calc R . .
H22B H 0.3845 0.5250 0.3221 0.110 Uiso 1 1 calc R . .
H22C H 0.3687 0.4459 0.3241 0.110 Uiso 1 1 calc R . .
C23 C 0.3323(3) 0.3566(2) -0.01824(16) 0.0332(9) Uani 1 1 d . . .
C24 C 0.2161(3) 0.3859(2) -0.04745(18) 0.0400(10) Uani 1 1 d . . .
C25 C 0.2021(3) 0.4403(2) -0.09993(17) 0.0393(10) Uani 1 1 d . . .
H25 H 0.1244 0.4618 -0.1184 0.047 Uiso 1 1 calc R . .
C26 C 0.2954(3) 0.4650(2) -0.12693(17) 0.0338(9) Uani 1 1 d . . .
C27 C 0.4075(3) 0.4327(2) -0.09956(17) 0.0357(9) Uani 1 1 d . . .
H27 H 0.4726 0.4485 -0.1181 0.043 Uiso 1 1 calc R . .
C28 C 0.4304(3) 0.3785(2) -0.04646(16) 0.0318(9) Uani 1 1 d . . .
C29 C 0.1050(4) 0.3591(3) -0.02535(19) 0.0550(13) Uani 1 1 d . . .
C30 C 0.1331(5) 0.2766(3) -0.0179(2) 0.0785(17) Uani 1 1 d . . .
H30A H 0.1933 0.2533 0.0160 0.118 Uiso 1 1 calc R . .
H30B H 0.1636 0.2628 -0.0567 0.118 Uiso 1 1 calc R . .
H30C H 0.0605 0.2611 -0.0081 0.118 Uiso 1 1 calc R . .
C31 C 0.0592(4) 0.3814(3) 0.0355(2) 0.0728(16) Uani 1 1 d . . .
H31A H 0.1181 0.3559 0.0694 0.109 Uiso 1 1 calc R . .
H31B H -0.0160 0.3688 0.0447 0.109 Uiso 1 1 calc R . .
H31C H 0.0463 0.4337 0.0311 0.109 Uiso 1 1 calc R . .
C32 C -0.0007(4) 0.3915(4) -0.0740(2) 0.0861(19) Uani 1 1 d . . .
H32A H -0.0681 0.3723 -0.0595 0.129 Uiso 1 1 calc R . .
H32B H 0.0237 0.3783 -0.1138 0.129 Uiso 1 1 calc R . .
H32C H -0.0245 0.4443 -0.0792 0.129 Uiso 1 1 calc R . .
C33 C 0.2722(3) 0.5253(2) -0.18573(17) 0.0386(10) Uani 1 1 d . . .
C34 C 0.2127(4) 0.5976(2) -0.1676(2) 0.0542(12) Uani 1 1 d . . .
H34A H 0.1389 0.5945 -0.1467 0.081 Uiso 1 1 calc R . .
H34B H 0.1942 0.6360 -0.2051 0.081 Uiso 1 1 calc R . .
H34C H 0.2667 0.6086 -0.1395 0.081 Uiso 1 1 calc R . .
C35 C 0.1899(4) 0.5105(2) -0.23282(18) 0.0488(11) Uani 1 1 d . . .
H35A H 0.2241 0.4622 -0.2415 0.073 Uiso 1 1 calc R . .
H35B H 0.1818 0.5468 -0.2715 0.073 Uiso 1 1 calc R . .
H35C H 0.1113 0.5130 -0.2155 0.073 Uiso 1 1 calc R . .
C36 C 0.3878(4) 0.5308(2) -0.2188(2) 0.0587(13) Uani 1 1 d . . .
H36A H 0.4401 0.5444 -0.1915 0.088 Uiso 1 1 calc R . .
H36B H 0.3685 0.5674 -0.2574 0.088 Uiso 1 1 calc R . .
H36C H 0.4284 0.4838 -0.2286 0.088 Uiso 1 1 calc R . .
C37 C 0.5621(3) 0.3432(2) -0.02352(18) 0.0409(10) Uani 1 1 d . . .
C38 C 0.6493(3) 0.3611(3) -0.0751(2) 0.0564(13) Uani 1 1 d . . .
H38A H 0.7309 0.3333 -0.0614 0.085 Uiso 1 1 calc R . .
H38B H 0.6441 0.4129 -0.0828 0.085 Uiso 1 1 calc R . .
H38C H 0.6275 0.3483 -0.1135 0.085 Uiso 1 1 calc R . .
C39 C 0.5912(4) 0.2608(2) -0.0083(2) 0.0615(13) Uani 1 1 d . . .
H39A H 0.5493 0.2452 0.0287 0.092 Uiso 1 1 calc R . .
H39B H 0.6772 0.2405 -0.0002 0.092 Uiso 1 1 calc R . .
H39C H 0.5656 0.2438 -0.0435 0.092 Uiso 1 1 calc R . .
C40 C 0.5954(4) 0.3711(3) 0.0330(2) 0.0668(15) Uani 1 1 d . . .
H40A H 0.5498 0.3561 0.0686 0.100 Uiso 1 1 calc R . .
H40B H 0.5767 0.4240 0.0228 0.100 Uiso 1 1 calc R . .
H40C H 0.6807 0.3510 0.0436 0.100 Uiso 1 1 calc R . .
C41 C 0.8129(3) 0.0679(2) 0.13720(17) 0.0362(9) Uani 1 1 d . . .
C42 C 0.7815(4) 0.0104(2) 0.11604(18) 0.0416(10) Uani 1 1 d . . .
C43 C 0.8749(4) -0.0467(2) 0.10499(19) 0.0471(11) Uani 1 1 d . . .
H43 H 0.8558 -0.0861 0.0922 0.056 Uiso 1 1 calc R . .
C44 C 0.9935(4) -0.0488(2) 0.11165(18) 0.0453(11) Uani 1 1 d . A .
C45 C 1.0201(4) 0.0096(2) 0.12785(18) 0.0453(11) Uani 1 1 d . . .
H45 H 1.1015 0.0090 0.1317 0.054 Uiso 1 1 calc R . .
C46 C 0.9330(3) 0.0704(2) 0.13904(18) 0.0396(10) Uani 1 1 d . . .
C47 C 0.6530(4) 0.0080(2) 0.1036(2) 0.0495(11) Uani 1 1 d . . .
C48 C 0.5935(4) -0.0117(3) 0.1654(2) 0.0709(15) Uani 1 1 d . . .
H48A H 0.6433 -0.0568 0.1903 0.106 Uiso 1 1 calc R . .
H48B H 0.5150 -0.0179 0.1567 0.106 Uiso 1 1 calc R . .
H48C H 0.5843 0.0272 0.1886 0.106 Uiso 1 1 calc R . .
C49 C 0.5776(4) 0.0794(3) 0.0659(2) 0.0628(13) Uani 1 1 d . . .
H49A H 0.5622 0.1162 0.0915 0.094 Uiso 1 1 calc R . .
H49B H 0.5017 0.0729 0.0527 0.094 Uiso 1 1 calc R . .
H49C H 0.6201 0.0949 0.0292 0.094 Uiso 1 1 calc R . .
C50 C 0.6492(4) -0.0504(3) 0.0659(3) 0.0741(16) Uani 1 1 d . . .
H50A H 0.6885 -0.0410 0.0266 0.111 Uiso 1 1 calc R . .
H50B H 0.5662 -0.0489 0.0573 0.111 Uiso 1 1 calc R . .
H50C H 0.6907 -0.0983 0.0900 0.111 Uiso 1 1 calc R . .
C51 C 1.0912(4) -0.1133(3) 0.0970(2) 0.0644(13) Uani 1 1 d DU . .
C52 C 1.0816(6) -0.1135(4) 0.0286(3) 0.086(2) Uani 0.858(6) 1 d PDU A 1
H52A H 1.1436 -0.1540 0.0188 0.129 Uiso 0.858(6) 1 calc PR A 1
H52B H 1.0918 -0.0679 0.0042 0.129 Uiso 0.858(6) 1 calc PR A 1
H52C H 1.0031 -0.1186 0.0183 0.129 Uiso 0.858(6) 1 calc PR A 1
C53 C 1.0716(7) -0.1853(4) 0.1332(4) 0.098(2) Uani 0.858(6) 1 d PDU A 1
H53A H 0.9962 -0.1911 0.1187 0.146 Uiso 0.858(6) 1 calc PR A 1
H53B H 1.0689 -0.1848 0.1777 0.146 Uiso 0.858(6) 1 calc PR A 1
H53C H 1.1372 -0.2256 0.1262 0.146 Uiso 0.858(6) 1 calc PR A 1
C54 C 1.2149(5) -0.1128(4) 0.1156(4) 0.097(2) Uani 0.858(6) 1 d PDU A 1
H54A H 1.2724 -0.1561 0.1072 0.146 Uiso 0.858(6) 1 calc PR A 1
H54B H 1.2192 -0.1127 0.1601 0.146 Uiso 0.858(6) 1 calc PR A 1
H54C H 1.2337 -0.0695 0.0918 0.146 Uiso 0.858(6) 1 calc PR A 1
C52' C 1.041(3) -0.1570(19) 0.0615(18) 0.082(5) Uani 0.142(6) 1 d PDU A 2
H52D H 0.9973 -0.1254 0.0239 0.123 Uiso 0.142(6) 1 calc PR A 2
H52E H 0.9860 -0.1793 0.0874 0.123 Uiso 0.142(6) 1 calc PR A 2
H52F H 1.1054 -0.1948 0.0498 0.123 Uiso 0.142(6) 1 calc PR A 2
C53' C 1.182(3) -0.0799(17) 0.0590(18) 0.085(6) Uani 0.142(6) 1 d PDU A 2
H53D H 1.2568 -0.1173 0.0590 0.128 Uiso 0.142(6) 1 calc PR A 2
H53E H 1.1964 -0.0413 0.0777 0.128 Uiso 0.142(6) 1 calc PR A 2
H53F H 1.1503 -0.0597 0.0162 0.128 Uiso 0.142(6) 1 calc PR A 2
C54' C 1.147(3) -0.157(2) 0.1576(11) 0.084(6) Uani 0.142(6) 1 d PDU A 2
H54D H 1.0856 -0.1707 0.1844 0.125 Uiso 0.142(6) 1 calc PR A 2
H54E H 1.1867 -0.1283 0.1776 0.125 Uiso 0.142(6) 1 calc PR A 2
H54F H 1.2057 -0.2005 0.1508 0.125 Uiso 0.142(6) 1 calc PR A 2
C55 C 0.9780(4) 0.1348(3) 0.1516(2) 0.0498(11) Uani 1 1 d . . .
C56 C 1.1016(4) 0.1325(3) 0.1251(2) 0.0640(14) Uani 1 1 d . . .
H56A H 1.1610 0.0911 0.1494 0.096 Uiso 1 1 calc R . .
H56B H 1.1222 0.1773 0.1276 0.096 Uiso 1 1 calc R . .
H56C H 1.1001 0.1276 0.0817 0.096 Uiso 1 1 calc R . .
C57 C 0.9891(5) 0.1316(3) 0.2221(2) 0.0729(16) Uani 1 1 d . . .
H57A H 0.9102 0.1372 0.2396 0.109 Uiso 1 1 calc R . .
H57B H 1.0219 0.1706 0.2292 0.109 Uiso 1 1 calc R . .
H57C H 1.0421 0.0849 0.2422 0.109 Uiso 1 1 calc R . .
C58 C 0.8988(4) 0.2087(2) 0.1189(3) 0.0679(15) Uani 1 1 d . . .
H58A H 0.8831 0.2078 0.0755 0.102 Uiso 1 1 calc R . .
H58B H 0.9395 0.2462 0.1206 0.102 Uiso 1 1 calc R . .
H58C H 0.8234 0.2193 0.1399 0.102 Uiso 1 1 calc R . .
C59 C 0.6834(3) 0.1564(2) 0.49804(17) 0.0374(10) Uani 1 1 d . . .
C60 C 0.7619(3) 0.0927(2) 0.53274(17) 0.0363(9) Uani 1 1 d . . .
C61 C 0.8392(4) 0.1003(2) 0.57711(19) 0.0451(11) Uani 1 1 d . . .
H61 H 0.8931 0.0578 0.5999 0.054 Uiso 1 1 calc R . .
C62 C 0.8421(4) 0.1670(2) 0.59003(19) 0.0445(11) Uani 1 1 d . B .
C63 C 0.7591(3) 0.2273(2) 0.55779(19) 0.0434(10) Uani 1 1 d . . .
H63 H 0.7570 0.2730 0.5671 0.052 Uiso 1 1 calc R . .
C64 C 0.6784(3) 0.2251(2) 0.51245(18) 0.0388(10) Uani 1 1 d . . .
C65 C 0.7647(4) 0.0145(2) 0.5267(2) 0.0488(11) Uani 1 1 d . . .
C66 C 0.6394(4) 0.0023(3) 0.5282(2) 0.0693(15) Uani 1 1 d . . .
H66A H 0.5932 0.0306 0.4903 0.104 Uiso 1 1 calc R . .
H66B H 0.5992 0.0177 0.5645 0.104 Uiso 1 1 calc R . .
H66C H 0.6460 -0.0491 0.5309 0.104 Uiso 1 1 calc R . .
C67 C 0.8260(4) -0.0041(3) 0.4680(2) 0.0627(13) Uani 1 1 d . . .
H67A H 0.8343 -0.0552 0.4678 0.094 Uiso 1 1 calc R . .
H67B H 0.9049 0.0048 0.4673 0.094 Uiso 1 1 calc R . .
H67C H 0.7779 0.0261 0.4313 0.094 Uiso 1 1 calc R . .
C68 C 0.8356(5) -0.0424(3) 0.5825(2) 0.0731(16) Uani 1 1 d . . .
H68A H 0.8255 -0.0901 0.5809 0.110 Uiso 1 1 calc R . .
H68B H 0.8058 -0.0290 0.6215 0.110 Uiso 1 1 calc R . .
H68C H 0.9203 -0.0439 0.5802 0.110 Uiso 1 1 calc R . .
C69 C 0.9255(4) 0.1728(3) 0.6402(2) 0.0580(12) Uani 1 1 d U . .
C70 C 1.0028(8) 0.1075(5) 0.6708(4) 0.073(3) Uani 0.632(6) 1 d PU B 1
H70A H 1.0780 0.0987 0.6495 0.110 Uiso 0.632(6) 1 calc PR B 1
H70B H 0.9663 0.0679 0.6704 0.110 Uiso 0.632(6) 1 calc PR B 1
H70C H 1.0181 0.1102 0.7138 0.110 Uiso 0.632(6) 1 calc PR B 1
C71 C 0.9942(7) 0.2315(4) 0.6114(4) 0.063(2) Uani 0.632(6) 1 d PU B 1
H71A H 0.9365 0.2786 0.5975 0.094 Uiso 0.632(6) 1 calc PR B 1
H71B H 1.0386 0.2169 0.5759 0.094 Uiso 0.632(6) 1 calc PR B 1
H71C H 1.0496 0.2351 0.6430 0.094 Uiso 0.632(6) 1 calc PR B 1
C72 C 0.8413(7) 0.2108(4) 0.6887(4) 0.062(2) Uani 0.632(6) 1 d PU B 1
H72A H 0.8897 0.2244 0.7179 0.093 Uiso 0.632(6) 1 calc PR B 1
H72B H 0.7994 0.1770 0.7117 0.093 Uiso 0.632(6) 1 calc PR B 1
H72C H 0.7830 0.2541 0.6663 0.093 Uiso 0.632(6) 1 calc PR B 1
C70' C 0.9260(14) 0.1064(8) 0.7038(6) 0.067(4) Uani 0.368(6) 1 d PU B 2
H70D H 0.9964 0.0990 0.7308 0.100 Uiso 0.368(6) 1 calc PR B 2
H70E H 0.9280 0.0613 0.6904 0.100 Uiso 0.368(6) 1 calc PR B 2
H70F H 0.8539 0.1207 0.7268 0.100 Uiso 0.368(6) 1 calc PR B 2
C71' C 1.0632(11) 0.1393(8) 0.6184(6) 0.064(4) Uani 0.368(6) 1 d PU B 2
H71D H 1.0996 0.1789 0.6032 0.096 Uiso 0.368(6) 1 calc PR B 2
H71E H 1.0598 0.1131 0.5851 0.096 Uiso 0.368(6) 1 calc PR B 2
H71F H 1.1110 0.1061 0.6540 0.096 Uiso 0.368(6) 1 calc PR B 2
C72' C 0.9161(15) 0.2352(8) 0.6575(8) 0.074(4) Uani 0.368(6) 1 d PU B 2
H72D H 0.8402 0.2494 0.6773 0.111 Uiso 0.368(6) 1 calc PR B 2
H72E H 0.9194 0.2724 0.6209 0.111 Uiso 0.368(6) 1 calc PR B 2
H72F H 0.9819 0.2296 0.6870 0.111 Uiso 0.368(6) 1 calc PR B 2
C73 C 0.5875(3) 0.2979(2) 0.4826(2) 0.0436(10) Uani 1 1 d . . .
C74 C 0.5889(4) 0.3580(3) 0.5184(2) 0.0725(15) Uani 1 1 d . . .
H74A H 0.5719 0.3425 0.5620 0.109 Uiso 1 1 calc R . .
H74B H 0.5282 0.4023 0.4998 0.109 Uiso 1 1 calc R . .
H74C H 0.6675 0.3675 0.5162 0.109 Uiso 1 1 calc R . .
C75 C 0.4598(4) 0.2903(3) 0.4855(2) 0.0614(13) Uani 1 1 d . . .
H75A H 0.4518 0.2551 0.4609 0.092 Uiso 1 1 calc R . .
H75B H 0.4039 0.3372 0.4686 0.092 Uiso 1 1 calc R . .
H75C H 0.4422 0.2736 0.5288 0.092 Uiso 1 1 calc R . .
C76 C 0.6138(4) 0.3263(2) 0.4154(2) 0.0544(12) Uani 1 1 d . . .
H76A H 0.6965 0.3290 0.4133 0.082 Uiso 1 1 calc R . .
H76B H 0.5602 0.3746 0.4004 0.082 Uiso 1 1 calc R . .
H76C H 0.6013 0.2935 0.3893 0.082 Uiso 1 1 calc R . .
C77 C 0.307(3) 0.9691(18) 0.2547(15) 0.193(12) Uani 0.585(12) 1 d PDU C 1
H77A H 0.2716 1.0090 0.2755 0.289 Uiso 0.585(12) 1 calc PR C 1
H77B H 0.2439 0.9523 0.2384 0.289 Uiso 0.585(12) 1 calc PR C 1
H77C H 0.3541 0.9858 0.2204 0.289 Uiso 0.585(12) 1 calc PR C 1
C78 C 0.3806(16) 0.9126(13) 0.2969(10) 0.153(7) Uani 0.585(12) 1 d PDU C 1
H78A H 0.3331 0.9035 0.3338 0.184 Uiso 0.585(12) 1 calc PR C 1
H78B H 0.3948 0.8694 0.2781 0.184 Uiso 0.585(12) 1 calc PR C 1
C79 C 0.4880(13) 0.9138(8) 0.3186(6) 0.115(4) Uani 0.585(12) 1 d PDU C 1
H79A H 0.4730 0.9531 0.3423 0.138 Uiso 0.585(12) 1 calc PR C 1
H79B H 0.5320 0.9291 0.2818 0.138 Uiso 0.585(12) 1 calc PR C 1
C80 C 0.5798(18) 0.8432(8) 0.3621(8) 0.131(5) Uani 0.585(12) 1 d PDU C 1
H80A H 0.5353 0.8096 0.3840 0.157 Uiso 0.585(12) 1 calc PR C 1
H80B H 0.6387 0.8171 0.3361 0.157 Uiso 0.585(12) 1 calc PR C 1
C81 C 0.6428(18) 0.8704(10) 0.4089(8) 0.094(5) Uani 0.585(12) 1 d PDU C 1
H81A H 0.6425 0.9208 0.3922 0.141 Uiso 0.585(12) 1 calc PR C 1
H81B H 0.7252 0.8405 0.4166 0.141 Uiso 0.585(12) 1 calc PR C 1
H81C H 0.6012 0.8675 0.4479 0.141 Uiso 0.585(12) 1 calc PR C 1
C77' C 0.3291(19) 0.9608(13) 0.2631(11) 0.075(5) Uani 0.415(12) 1 d PDU C 2
H77D H 0.2560 0.9556 0.2837 0.112 Uiso 0.415(12) 1 calc PR C 2
H77E H 0.3107 0.9812 0.2187 0.112 Uiso 0.415(12) 1 calc PR C 2
H77F H 0.3629 0.9931 0.2817 0.112 Uiso 0.415(12) 1 calc PR C 2
C78' C 0.420(2) 0.8860(11) 0.2711(9) 0.111(6) Uani 0.415(12) 1 d PDU C 2
H78C H 0.4799 0.8883 0.2391 0.133 Uiso 0.415(12) 1 calc PR C 2
H78D H 0.3779 0.8503 0.2639 0.133 Uiso 0.415(12) 1 calc PR C 2
C79' C 0.4864(15) 0.8586(10) 0.3378(7) 0.087(5) Uani 0.415(12) 1 d PDU C 2
H79C H 0.4265 0.8683 0.3695 0.104 Uiso 0.415(12) 1 calc PR C 2
H79D H 0.5196 0.8056 0.3444 0.104 Uiso 0.415(12) 1 calc PR C 2
C80' C 0.5795(19) 0.8895(12) 0.3484(10) 0.114(6) Uani 0.415(12) 1 d PDU C 2
H80C H 0.6133 0.9039 0.3078 0.137 Uiso 0.415(12) 1 calc PR C 2
H80D H 0.5440 0.9342 0.3639 0.137 Uiso 0.415(12) 1 calc PR C 2
C81' C 0.673(3) 0.8475(18) 0.3893(17) 0.156(13) Uani 0.415(12) 1 d PDU C 2
H81D H 0.6407 0.8292 0.4289 0.234 Uiso 0.415(12) 1 calc PR C 2
H81E H 0.7256 0.8768 0.3963 0.234 Uiso 0.415(12) 1 calc PR C 2
H81F H 0.7172 0.8066 0.3717 0.234 Uiso 0.415(12) 1 calc PR C 2
C82 C 0.4325(10) 0.6965(6) 0.2429(6) 0.185(5) Uani 1 1 d . . .
H82A H 0.4410 0.6456 0.2419 0.277 Uiso 1 1 calc R . .
H82B H 0.3504 0.7246 0.2304 0.277 Uiso 1 1 calc R . .
H82C H 0.4514 0.7007 0.2851 0.277 Uiso 1 1 calc R . .
C83 C 0.5129(11) 0.7238(6) 0.2005(5) 0.171(4) Uani 1 1 d . . .
H83A H 0.5214 0.6995 0.1647 0.205 Uiso 1 1 calc R . .
H83B H 0.4778 0.7762 0.1844 0.205 Uiso 1 1 calc R . .
C84 C 0.6270(9) 0.7136(5) 0.2276(5) 0.148(3) Uani 1 1 d . E .
H84A H 0.6583 0.6613 0.2452 0.178 Uiso 1 1 calc R . .
H84B H 0.6161 0.7386 0.2630 0.178 Uiso 1 1 calc R . .
C85 C 0.7202(10) 0.7366(6) 0.1902(5) 0.168(4) Uani 1 1 d DU . .
H85A H 0.6811 0.7773 0.1562 0.201 Uiso 1 1 calc R D 1
H85B H 0.7631 0.6962 0.1708 0.201 Uiso 1 1 calc R D 1
C86 C 0.813(4) 0.761(3) 0.2241(14) 0.157(7) Uani 0.34(3) 1 d PDU E 1
H86A H 0.7761 0.8077 0.2343 0.235 Uiso 0.34(3) 1 calc PR E 1
H86B H 0.8796 0.7643 0.1971 0.235 Uiso 0.34(3) 1 calc PR E 1
H86C H 0.8425 0.7249 0.2624 0.235 Uiso 0.34(3) 1 calc PR E 1
C86' C 0.8477(13) 0.7102(16) 0.2198(7) 0.148(6) Uani 0.66(3) 1 d PDU E 2
H86D H 0.8465 0.7198 0.2619 0.222 Uiso 0.66(3) 1 calc PR E 2
H86E H 0.8992 0.7359 0.1945 0.222 Uiso 0.66(3) 1 calc PR E 2
H86F H 0.8784 0.6582 0.2217 0.222 Uiso 0.66(3) 1 calc PR E 2

loop_
_atom_site_aniso_label
_atom_site_aniso_U_11
_atom_site_aniso_U_22
_atom_site_aniso_U_33
_atom_site_aniso_U_23
_atom_site_aniso_U_13
_atom_site_aniso_U_12
Ge1 0.0308(2) 0.0334(2) 0.0252(2) -0.00544(18) 0.00275(16) 0.00188(17)
Ge2 0.0278(2) 0.0308(2) 0.0292(2) -0.00750(18) 0.00236(16) -0.00352(17)
Se1 0.0324(2) 0.0304(2) 0.0406(2) -0.00591(18) 0.00503(17) -0.00610(16)
Se2 0.0408(2) 0.0424(3) 0.0407(3) -0.0099(2) -0.00683(18) -0.01047(19)
Se3 0.0361(2) 0.0419(3) 0.0377(2) -0.00260(19) 0.00314(17) -0.01367(18)
P1 0.0302(5) 0.0396(6) 0.0330(6) -0.0114(5) 0.0065(4) -0.0012(4)
P2 0.0515(7) 0.0376(6) 0.0263(6) -0.0022(5) 0.0029(5) -0.0072(5)
P3 0.0371(6) 0.0352(6) 0.0331(6) -0.0113(5) 0.0052(4) -0.0037(5)
P4 0.0361(6) 0.0441(7) 0.0349(6) -0.0104(5) 0.0020(5) -0.0114(5)
Cl1 0.0338(6) 0.0791(9) 0.0440(6) -0.0105(6) -0.0045(5) 0.0129(5)
Cl2 0.0679(7) 0.0339(6) 0.0419(6) -0.0054(5) 0.0045(5) 0.0001(5)
Cl3 0.0546(6) 0.0371(6) 0.0452(6) -0.0043(5) 0.0027(5) 0.0095(5)
Cl4 0.0337(5) 0.0659(8) 0.0487(6) -0.0193(6) 0.0044(5) -0.0158(5)
C1 0.029(2) 0.040(2) 0.035(2) -0.0062(19) 0.0034(17) 0.0042(17)
C2 0.037(2) 0.030(2) 0.028(2) -0.0003(17) 0.0028(17) 0.0030(17)
C3 0.033(2) 0.031(2) 0.035(2) -0.0057(18) 0.0010(17) -0.0016(17)
C4 0.029(2) 0.034(2) 0.036(2) -0.0135(18) 0.0011(16) -0.0051(17)
C5 0.034(2) 0.039(3) 0.027(2) -0.0103(18) 0.0064(17) -0.0005(18)
C6 0.030(2) 0.040(2) 0.028(2) -0.0124(18) -0.0014(16) -0.0015(17)
C7 0.030(2) 0.051(3) 0.034(2) -0.011(2) 0.0070(17) -0.0079(19)
C8 0.037(2) 0.045(3) 0.034(2) -0.016(2) 0.0062(18) 0.0065(19)
C9 0.049(2) 0.030(2) 0.040(2) -0.0108(19) 0.010(2) 0.0003(19)
C10 0.045(2) 0.039(3) 0.031(2) -0.0098(19) 0.0143(18) -0.0060(19)
C11 0.032(2) 0.037(2) 0.041(2) -0.0068(19) 0.0047(18) -0.0070(18)
C12 0.051(3) 0.046(3) 0.055(3) -0.016(2) -0.002(2) -0.014(2)
C13 0.042(2) 0.046(3) 0.043(3) -0.003(2) -0.0017(19) -0.010(2)
C14 0.049(3) 0.053(3) 0.071(3) -0.014(3) 0.019(2) -0.016(2)
C15 0.046(3) 0.050(3) 0.047(3) -0.013(2) 0.014(2) 0.008(2)
C16 0.060(3) 0.115(5) 0.051(3) -0.031(3) 0.018(3) 0.008(3)
C17 0.101(4) 0.075(4) 0.152(6) -0.039(4) 0.077(4) 0.005(3)
C18 0.043(3) 0.129(5) 0.077(4) -0.041(4) 0.007(3) 0.019(3)
C19 0.064(3) 0.035(3) 0.061(3) -0.013(2) 0.028(2) -0.011(2)
C20 0.109(5) 0.052(4) 0.131(5) -0.035(4) 0.065(4) -0.035(3)
C21 0.099(4) 0.053(3) 0.067(4) 0.003(3) 0.030(3) -0.017(3)
C22 0.068(3) 0.070(4) 0.092(4) -0.018(3) 0.027(3) -0.035(3)
C23 0.043(2) 0.033(2) 0.021(2) -0.0058(17) 0.0009(17) -0.0050(18)
C24 0.041(2) 0.052(3) 0.029(2) -0.009(2) 0.0032(18) -0.016(2)
C25 0.030(2) 0.055(3) 0.031(2) -0.006(2) -0.0012(17) -0.0099(19)
C26 0.035(2) 0.033(2) 0.031(2) -0.0090(18) 0.0007(17) -0.0042(17)
C27 0.035(2) 0.039(2) 0.033(2) -0.0075(19) 0.0050(17) -0.0100(18)
C28 0.032(2) 0.034(2) 0.027(2) -0.0099(18) -0.0002(16) -0.0013(17)
C29 0.050(3) 0.084(4) 0.035(3) 0.000(2) 0.000(2) -0.035(3)
C30 0.097(4) 0.098(5) 0.062(3) -0.010(3) 0.011(3) -0.068(4)
C31 0.048(3) 0.116(5) 0.055(3) -0.009(3) 0.011(2) -0.028(3)
C32 0.052(3) 0.154(6) 0.058(3) 0.006(3) -0.007(2) -0.058(3)
C33 0.041(2) 0.038(2) 0.032(2) 0.0005(19) 0.0026(18) -0.0068(18)
C34 0.067(3) 0.044(3) 0.043(3) -0.002(2) -0.006(2) -0.004(2)
C35 0.063(3) 0.047(3) 0.029(2) -0.003(2) -0.004(2) -0.007(2)
C36 0.055(3) 0.053(3) 0.052(3) 0.016(2) 0.014(2) -0.007(2)
C37 0.033(2) 0.045(3) 0.037(2) -0.005(2) -0.0012(18) 0.0024(18)
C38 0.031(2) 0.067(3) 0.057(3) 0.001(2) 0.002(2) -0.001(2)
C39 0.053(3) 0.054(3) 0.059(3) -0.004(2) 0.008(2) 0.011(2)
C40 0.036(3) 0.100(4) 0.064(3) -0.032(3) -0.007(2) -0.006(3)
C41 0.040(2) 0.039(2) 0.028(2) -0.0096(19) 0.0069(17) -0.0060(18)
C42 0.046(2) 0.041(3) 0.038(2) -0.014(2) 0.0067(19) -0.008(2)
C43 0.060(3) 0.037(3) 0.049(3) -0.020(2) 0.007(2) -0.013(2)
C44 0.049(3) 0.049(3) 0.033(2) -0.015(2) 0.0042(19) 0.000(2)
C45 0.037(2) 0.061(3) 0.038(3) -0.020(2) 0.0057(19) -0.006(2)
C46 0.041(2) 0.049(3) 0.031(2) -0.015(2) 0.0055(18) -0.011(2)
C47 0.049(3) 0.051(3) 0.057(3) -0.023(2) 0.004(2) -0.018(2)
C48 0.063(3) 0.074(4) 0.089(4) -0.027(3) 0.014(3) -0.034(3)
C49 0.057(3) 0.061(3) 0.073(3) -0.019(3) -0.015(2) -0.017(2)
C50 0.069(3) 0.073(4) 0.095(4) -0.045(3) -0.005(3) -0.023(3)
C51 0.067(3) 0.062(3) 0.051(3) -0.028(2) 0.008(2) 0.017(2)
C52 0.097(5) 0.083(5) 0.052(4) -0.029(3) 0.006(3) 0.032(4)
C53 0.120(6) 0.058(4) 0.090(5) -0.021(4) 0.012(4) 0.023(4)
C54 0.068(4) 0.098(5) 0.108(6) -0.053(4) -0.011(4) 0.033(3)
C52' 0.099(11) 0.062(10) 0.071(10) -0.038(9) 0.005(9) 0.020(8)
C53' 0.067(10) 0.076(11) 0.090(11) -0.028(9) 0.030(9) 0.027(8)
C54' 0.080(11) 0.070(11) 0.074(9) -0.024(8) -0.004(8) 0.033(10)
C55 0.049(3) 0.059(3) 0.048(3) -0.022(2) 0.009(2) -0.019(2)
C56 0.048(3) 0.089(4) 0.064(3) -0.020(3) 0.006(2) -0.030(3)
C57 0.079(4) 0.104(5) 0.060(3) -0.043(3) 0.013(3) -0.048(3)
C58 0.063(3) 0.045(3) 0.102(4) -0.018(3) 0.013(3) -0.024(2)
C59 0.037(2) 0.042(3) 0.033(2) -0.0081(19) 0.0028(17) -0.0102(19)
C60 0.041(2) 0.040(3) 0.030(2) -0.0087(19) 0.0009(18) -0.0130(19)
C61 0.054(3) 0.041(3) 0.038(3) -0.008(2) -0.005(2) -0.007(2)
C62 0.044(2) 0.054(3) 0.039(3) -0.018(2) 0.0011(19) -0.012(2)
C63 0.043(2) 0.042(3) 0.047(3) -0.019(2) 0.002(2) -0.007(2)
C64 0.035(2) 0.045(3) 0.036(2) -0.012(2) 0.0053(18) -0.0061(19)
C65 0.057(3) 0.038(3) 0.050(3) -0.005(2) -0.011(2) -0.012(2)
C66 0.074(3) 0.058(3) 0.080(4) -0.005(3) -0.001(3) -0.032(3)
C67 0.079(3) 0.046(3) 0.061(3) -0.020(3) -0.001(3) -0.007(3)
C68 0.100(4) 0.044(3) 0.071(4) 0.003(3) -0.029(3) -0.021(3)
C69 0.064(3) 0.068(3) 0.048(3) -0.024(2) -0.012(2) -0.018(2)
C70 0.076(6) 0.075(5) 0.064(6) -0.016(4) -0.037(5) -0.008(4)
C71 0.052(4) 0.075(5) 0.063(5) -0.018(4) -0.010(4) -0.018(4)
C72 0.078(5) 0.066(5) 0.045(5) -0.021(4) -0.003(4) -0.016(4)
C70' 0.060(8) 0.103(9) 0.040(7) -0.013(6) -0.012(6) -0.026(7)
C71' 0.061(6) 0.087(9) 0.038(7) -0.006(6) -0.014(5) -0.013(6)
C72' 0.079(8) 0.077(6) 0.064(8) -0.028(6) -0.029(7) -0.007(6)
C73 0.036(2) 0.043(3) 0.052(3) -0.018(2) 0.0029(19) -0.0034(19)
C74 0.072(3) 0.051(3) 0.086(4) -0.032(3) -0.011(3) 0.013(3)
C75 0.038(2) 0.060(3) 0.080(4) -0.017(3) 0.010(2) 0.000(2)
C76 0.047(3) 0.040(3) 0.067(3) -0.004(2) 0.003(2) 0.000(2)
C77 0.172(19) 0.19(2) 0.19(2) -0.010(16) -0.043(14) -0.022(15)
C78 0.136(12) 0.194(17) 0.134(15) -0.019(12) 0.009(10) -0.064(11)
C79 0.127(9) 0.142(10) 0.091(9) -0.011(8) -0.003(7) -0.068(9)
C80 0.186(13) 0.103(10) 0.112(11) 0.002(8) -0.015(9) -0.071(9)
C81 0.110(11) 0.088(10) 0.078(8) -0.012(7) 0.000(6) -0.018(8)
C77' 0.078(11) 0.097(13) 0.058(11) -0.012(9) 0.018(8) -0.042(8)
C78' 0.103(13) 0.123(12) 0.115(13) -0.034(11) -0.007(10) -0.036(9)
C79' 0.080(9) 0.108(12) 0.082(9) -0.018(9) 0.010(6) -0.044(8)
C80' 0.119(12) 0.137(15) 0.105(13) -0.023(12) -0.008(9) -0.069(11)
C81' 0.093(18) 0.16(3) 0.20(3) -0.023(19) -0.037(16) -0.032(16)
C82 0.154(9) 0.195(11) 0.208(12) -0.041(9) 0.039(9) -0.055(8)
C83 0.154(10) 0.201(11) 0.171(10) -0.102(9) -0.035(8) -0.019(8)
C84 0.147(8) 0.141(8) 0.142(8) -0.040(6) 0.010(7) -0.005(6)
C85 0.178(8) 0.178(9) 0.147(8) -0.010(7) 0.044(7) -0.065(8)
C86 0.152(14) 0.165(17) 0.155(13) -0.005(14) 0.043(11) -0.068(13)
C86' 0.154(10) 0.176(14) 0.125(9) -0.031(11) 0.036(8) -0.067(10)

loop_
_atom_type_symbol
_atom_type_description
_atom_type_scat_dispersion_real
_atom_type_scat_dispersion_imag
_atom_type_scat_source
C C 0.0033 0.0016 'International Tables Vol C Tables 4.2.6.8 and 6.1.1.4'
H H 0.0000 0.0000 'International Tables Vol C Tables 4.2.6.8 and 6.1.1.4'
P P 0.1023 0.0942 'International Tables Vol C Tables 4.2.6.8 and 6.1.1.4'
Cl Cl 0.1484 0.1585 'International Tables Vol C Tables 4.2.6.8 and 6.1.1.4'
Ge Ge 0.1547 1.8001 'International Tables Vol C Tables 4.2.6.8 and 6.1.1.4'
Se Se -0.0929 2.2259 'International Tables Vol C Tables 4.2.6.8 and 6.1.1.4'

loop_
_geom_angle_atom_site_label_1
_geom_angle_atom_site_label_2
_geom_angle_atom_site_label_3
_geom_angle
C1 Ge1 C2 110.52(15)
C1 Ge1 Se1 109.45(12)
C2 Ge1 Se1 109.78(11)
C1 Ge1 Se2 110.93(12)
C2 Ge1 Se2 107.25(12)
Se1 Ge1 Se2 108.87(2)
C3 Ge2 C4 111.70(15)
C3 Ge2 Se1 108.52(11)
C4 Ge2 Se1 107.94(11)
C3 Ge2 Se3 112.82(11)
C4 Ge2 Se3 107.10(11)
Se1 Ge2 Se3 108.61(2)
Ge1 Se1 Ge2 95.09(2)
Se3 Se2 Ge1 93.55(2)
Se2 Se3 Ge2 92.50(2)
C1 P1 C5 106.16(17)
C2 P2 C23 105.57(18)
C3 P3 C41 103.88(17)
C4 P4 C59 105.59(18)
P1 C1 Cl1 127.9(2)
P1 C1 Ge1 119.6(2)
Cl1 C1 Ge1 112.5(2)
P2 C2 Cl2 127.9(2)
P2 C2 Ge1 118.3(2)
Cl2 C2 Ge1 113.7(2)
P3 C3 Cl3 127.6(2)
P3 C3 Ge2 119.7(2)
Cl3 C3 Ge2 112.7(2)
P4 C4 Cl4 128.3(2)
P4 C4 Ge2 118.06(19)
Cl4 C4 Ge2 113.41(19)
C10 C5 C6 120.5(3)
C10 C5 P1 118.9(3)
C6 C5 P1 120.5(3)
C7 C6 C5 117.6(4)
C7 C6 C11 117.7(3)
C5 C6 C11 124.7(3)
C6 C7 C8 123.2(4)
C9 C8 C7 117.1(3)
C9 C8 C15 123.6(4)
C7 C8 C15 119.3(4)
C8 C9 C10 124.1(4)
C9 C10 C5 117.3(4)
C9 C10 C19 117.4(4)
C5 C10 C19 125.4(3)
C14 C11 C13 105.4(3)
C14 C11 C12 106.3(3)
C13 C11 C12 110.7(3)
C14 C11 C6 112.0(3)
C13 C11 C6 110.3(3)
C12 C11 C6 112.0(3)
C17 C15 C16 107.3(5)
C17 C15 C18 110.0(5)
C16 C15 C18 107.7(4)
C17 C15 C8 111.7(4)
C16 C15 C8 109.9(3)
C18 C15 C8 110.1(4)
C21 C19 C20 107.4(4)
C21 C19 C22 110.2(4)
C20 C19 C22 104.2(4)
C21 C19 C10 111.1(4)
C20 C19 C10 111.8(4)
C22 C19 C10 111.8(4)
C28 C23 C24 119.9(3)
C28 C23 P2 120.6(3)
C24 C23 P2 119.4(3)
C25 C24 C23 117.7(3)
C25 C24 C29 117.9(3)
C23 C24 C29 124.4(3)
C24 C25 C26 123.5(4)
C27 C26 C25 117.3(3)
C27 C26 C33 122.6(3)
C25 C26 C33 120.1(3)
C26 C27 C28 123.6(3)
C27 C28 C23 117.8(3)
C27 C28 C37 117.9(3)
C23 C28 C37 124.2(3)
C31 C29 C30 110.0(4)
C31 C29 C32 106.1(4)
C30 C29 C32 106.2(4)
C31 C29 C24 112.5(4)
C30 C29 C24 110.4(4)
C32 C29 C24 111.4(3)
C34 C33 C26 109.0(3)
C34 C33 C35 109.2(3)
C26 C33 C35 110.4(3)
C34 C33 C36 109.2(4)
C26 C33 C36 112.2(3)
C35 C33 C36 106.9(3)
C39 C37 C40 110.1(4)
C39 C37 C28 112.0(3)
C40 C37 C28 112.1(3)
C39 C37 C38 104.9(3)
C40 C37 C38 106.0(4)
C28 C37 C38 111.2(3)
C46 C41 C42 120.5(3)
C46 C41 P3 118.6(3)
C42 C41 P3 120.8(3)
C43 C42 C41 117.1(4)
C43 C42 C47 118.3(4)
C41 C42 C47 124.6(3)
C44 C43 C42 123.5(4)
C45 C44 C43 117.8(4)
C45 C44 C51 122.0(4)
C43 C44 C51 120.1(4)
C44 C45 C46 123.4(4)
C45 C46 C41 117.2(4)
C45 C46 C55 116.8(4)
C41 C46 C55 126.0(4)
C49 C47 C42 112.2(4)
C49 C47 C48 109.5(4)
C42 C47 C48 110.5(4)
C49 C47 C50 106.1(4)
C42 C47 C50 111.7(4)
C48 C47 C50 106.5(4)
C54' C51 C52' 111.7(19)
C54' C51 C54 60.2(17)
C52' C51 C54 135.0(14)
C54' C51 C52 143.7(14)
C52' C51 C52 47.0(16)
C54 C51 C52 110.8(5)
C54' C51 C53' 110(2)
C52' C51 C53' 111.3(18)
C54 C51 C53' 50.2(15)
C52 C51 C53' 67.2(16)
C54' C51 C53 51.9(17)
C52' C51 C53 62.4(16)
C54 C51 C53 106.3(5)
C52 C51 C53 107.4(5)
C53' C51 C53 143.4(13)
C54' C51 C44 106.5(14)
C52' C51 C44 111.4(14)
C54 C51 C44 113.2(4)
C52 C51 C44 108.9(4)
C53' C51 C44 105.7(13)
C53 C51 C44 110.0(4)
C58 C55 C56 104.3(4)
C58 C55 C57 110.2(4)
C56 C55 C57 107.6(4)
C58 C55 C46 112.8(4)
C56 C55 C46 111.0(4)
C57 C55 C46 110.6(4)
C60 C59 C64 120.2(3)
C60 C59 P4 120.4(3)
C64 C59 P4 119.4(3)
C61 C60 C59 117.8(4)
C61 C60 C65 117.4(3)
C59 C60 C65 124.8(3)
C60 C61 C62 123.7(4)
C63 C62 C61 116.5(4)
C63 C62 C69 121.2(4)
C61 C62 C69 122.1(4)
C62 C63 C64 123.9(4)
C63 C64 C59 117.7(4)
C63 C64 C73 117.1(4)
C59 C64 C73 125.3(3)
C67 C65 C66 110.5(4)
C67 C65 C60 111.4(4)
C66 C65 C60 112.1(4)
C67 C65 C68 106.6(4)
C66 C65 C68 104.7(4)
C60 C65 C68 111.3(3)
C72' C69 C70 122.9(7)
C72' C69 C62 121.1(7)
C70 C69 C62 115.7(5)
C72' C69 C71 54.2(9)
C70 C69 C71 112.5(6)
C62 C69 C71 108.5(4)
C72' C69 C72 49.0(8)
C70 C69 C72 110.4(6)
C62 C69 C72 105.7(4)
C71 C69 C72 103.1(5)
C72' C69 C71' 110.7(10)
C70 C69 C71' 56.0(6)
C62 C69 C71' 105.9(5)
C71 C69 C71' 64.7(6)
C72 C69 C71' 148.4(6)
C72' C69 C70' 110.1(10)
C70 C69 C70' 41.9(6)
C62 C69 C70' 108.6(6)
C71 C69 C70' 142.1(6)
C72 C69 C70' 73.6(6)
C71' C69 C70' 97.9(8)
C76 C73 C75 109.5(3)
C76 C73 C74 106.4(4)
C75 C73 C74 105.6(4)
C76 C73 C64 112.7(3)
C75 C73 C64 110.9(3)
C74 C73 C64 111.5(3)
C79 C78 C77 124(2)
C78 C79 C80 122.9(15)
C81 C80 C79 107.5(13)
C77' C78' C79' 113.7(16)
C80' C79' C78' 116.5(17)
C81' C80' C79' 118(2)
C84 C83 C82 113.6(10)
C83 C84 C85 120.4(11)
C84 C85 C86 117.1(15)
C84 C85 C86' 116.6(10)
C86 C85 C86' 37.3(15)

loop_
_geom_bond_atom_site_label_1
_geom_bond_atom_site_label_2
_geom_bond_distance
Ge1 C1 1.945(4)
Ge1 C2 1.956(4)
Ge1 Se1 2.3482(6)
Ge1 Se2 2.3584(7)
Ge2 C3 1.945(4)
Ge2 C4 1.953(4)
Ge2 Se1 2.3497(7)
Ge2 Se3 2.3529(6)
Se2 Se3 2.3508(7)
P1 C1 1.666(4)
P1 C5 1.853(4)
P2 C2 1.655(4)
P2 C23 1.847(4)
P3 C3 1.668(4)
P3 C41 1.850(4)
P4 C4 1.657(4)
P4 C59 1.845(4)
Cl1 C1 1.739(4)
Cl2 C2 1.746(4)
Cl3 C3 1.741(4)
Cl4 C4 1.737(4)
C5 C10 1.418(5)
C5 C6 1.423(5)
C6 C7 1.391(5)
C6 C11 1.551(5)
C7 C8 1.398(5)
C8 C9 1.365(5)
C8 C15 1.548(5)
C9 C10 1.400(5)
C10 C19 1.550(6)
C11 C14 1.537(5)
C11 C13 1.541(5)
C11 C12 1.542(6)
C15 C17 1.509(7)
C15 C16 1.519(6)
C15 C18 1.529(7)
C19 C21 1.530(7)
C19 C20 1.538(6)
C19 C22 1.544(7)
C23 C28 1.418(5)
C23 C24 1.427(5)
C24 C25 1.384(5)
C24 C29 1.559(5)
C25 C26 1.384(5)
C26 C27 1.378(5)
C26 C33 1.539(5)
C27 C28 1.387(5)
C28 C37 1.552(5)
C29 C31 1.534(6)
C29 C30 1.536(7)
C29 C32 1.552(6)
C33 C34 1.530(6)
C33 C35 1.539(5)
C33 C36 1.542(5)
C37 C39 1.525(6)
C37 C40 1.546(6)
C37 C38 1.563(5)
C41 C46 1.415(5)
C41 C42 1.431(5)
C42 C43 1.398(5)
C42 C47 1.539(6)
C43 C44 1.379(6)
C44 C45 1.373(6)
C44 C51 1.546(6)
C45 C46 1.408(5)
C46 C55 1.561(6)
C47 C49 1.523(6)
C47 C48 1.545(6)
C47 C50 1.551(6)
C51 C54' 1.482(18)
C51 C52' 1.494(18)
C51 C54 1.507(8)
C51 C52 1.511(7)
C51 C53' 1.540(18)
C51 C53 1.545(8)
C55 C58 1.535(6)
C55 C56 1.539(6)
C55 C57 1.544(6)
C59 C60 1.417(5)
C59 C64 1.429(5)
C60 C61 1.391(5)
C60 C65 1.554(6)
C61 C62 1.401(6)
C62 C63 1.383(5)
C62 C69 1.519(6)
C63 C64 1.393(5)
C64 C73 1.559(5)
C65 C67 1.528(6)
C65 C66 1.540(6)
C65 C68 1.557(6)
C69 C72' 1.326(15)
C69 C70 1.400(9)
C69 C71 1.595(9)
C69 C72 1.600(9)
C69 C71' 1.670(13)
C69 C70' 1.708(15)
C73 C76 1.529(6)
C73 C75 1.534(6)
C73 C74 1.544(6)
C77 C78 1.39(3)
C78 C79 1.35(2)
C79 C80 1.64(2)
C80 C81 1.52(2)
C77' C78' 1.54(3)
C78' C79' 1.59(2)
C79' C80' 1.42(2)
C80' C81' 1.39(3)
C82 C83 1.441(12)
C83 C84 1.412(11)
C84 C85 1.466(11)
C85 C86 1.539(18)
C85 C86' 1.543(14)
